data_1560484
loop_
_publ_author_name
'Liang, Ming-Li'
'Marsh, Matthew'
'Shang, Xian-Xing'
'Mao, Jiang-Gao'
'Albrecht-Schmitt, Thomas E.'
'Kong, Fang'

_publ_section_title
;
 New vanadium tellurites: Syntheses, structures, optical properties of
 noncentrosymmetric VTeO 4 (OH), centrosymmetric Ba 2 V 4 O 8 (Te 3 O 10 )
;
_journal_name_full 'Journal of Solid State Chemistry'
_journal_page_first 21
_journal_page_last 26
_journal_paper_doi 10.1016/j.jssc.2017.02.016
_journal_volume 249
_journal_year 2017
_chemical_formula_sum 'H O5 Te V'
_chemical_formula_weight 259.55
_space_group_IT_number 29
_space_group_name_Hall 'P 2c -2ac'
_space_group_name_H-M_alt 'P c a 21'
_symmetry_cell_setting orthorhombic
_symmetry_space_group_name_H-M 'P c a 21'
_atom_sites_solution_hydrogens geom
_atom_sites_solution_primary direct
_atom_sites_solution_secondary difmap
_cell_angle_alpha 90.00
_cell_angle_beta 90.00
_cell_angle_gamma 90.00
_cell_formula_units_Z 4
_cell_length_a 11.0445(10)
_cell_length_b 7.0080(6)
_cell_length_c 4.9633(5)
_cell_measurement_reflns_used 1361
_cell_measurement_temperature 293(2)
_cell_measurement_theta_max 28.3940
_cell_measurement_theta_min 4.6980
_cell_volume 384.16(6)
_computing_structure_refinement 'SHELXL-97 (Sheldrick, 2008)'
_computing_structure_solution 'SHELXS-97 (Sheldrick, 2008)'
_diffrn_ambient_temperature 293(2)
_diffrn_detector_area_resol_mean 10.3503
_diffrn_measured_fraction_theta_full 0.984
_diffrn_measured_fraction_theta_max 0.984
_diffrn_measurement_device_type 'SuperNova, Dual, Cu at zero, Atlas'
_diffrn_radiation_monochromator graphite
_diffrn_radiation_source 'fine-focus sealed tube'
_diffrn_radiation_type MoK\a
_diffrn_radiation_wavelength 0.71073
_diffrn_reflns_av_R_equivalents 0.0569
_diffrn_reflns_av_sigmaI/netI 0.0474
_diffrn_reflns_limit_h_max 13
_diffrn_reflns_limit_h_min -13
_diffrn_reflns_limit_k_max 8
_diffrn_reflns_limit_k_min -8
_diffrn_reflns_limit_l_max 5
_diffrn_reflns_limit_l_min -6
_diffrn_reflns_number 2444
_diffrn_reflns_theta_full 26.35
_diffrn_reflns_theta_max 26.35
_diffrn_reflns_theta_min 3.44
_exptl_absorpt_coefficient_mu 9.916
_exptl_absorpt_correction_T_max 1.00000
_exptl_absorpt_correction_T_min 0.43848
_exptl_absorpt_correction_type multi-scan
_exptl_absorpt_process_details
;
CrysAlisPro, Agilent Technologies,
Version 1.171.37.33 (release 27-03-2014 CrysAlis171 .NET)
(compiled Mar 27 2014,17:12:48)
Empirical absorption correction using spherical harmonics,
 implemented in SCALE3 ABSPACK scaling algorithm.
;
_exptl_crystal_colour yellow
_exptl_crystal_density_diffrn 4.488
_exptl_crystal_density_method 'not measured'
_exptl_crystal_description rodlike
_exptl_crystal_F_000 464
_exptl_crystal_size_max 0.120
_exptl_crystal_size_mid 0.10
_exptl_crystal_size_min 0.08
_refine_diff_density_max 1.436
_refine_diff_density_min -1.764
_refine_diff_density_rms 0.276
_refine_ls_abs_structure_details 'Flack H D (1983), Acta Cryst. A39, 876-881'
_refine_ls_abs_structure_Flack -0.04(8)
_refine_ls_extinction_coef 0.0150(19)
_refine_ls_extinction_expression Fc^*^=kFc[1+0.001xFc^2^\l^3^/sin(2\q)]^-1/4^
_refine_ls_extinction_method SHELXL
_refine_ls_goodness_of_fit_ref 1.084
_refine_ls_hydrogen_treatment mixed
_refine_ls_matrix_type full
_refine_ls_number_parameters 66
_refine_ls_number_reflns 720
_refine_ls_number_restraints 1
_refine_ls_restrained_S_all 1.083
_refine_ls_R_factor_all 0.0369
_refine_ls_R_factor_gt 0.0352
_refine_ls_shift/su_max 0.001
_refine_ls_shift/su_mean 0.000
_refine_ls_structure_factor_coef Fsqd
_refine_ls_weighting_details 'calc w=1/[\s^2^(Fo^2^)+(0.0527P)^2^+0.0000P] where P=(Fo^2^+2Fc^2^)/3'
_refine_ls_weighting_scheme calc
_refine_ls_wR_factor_gt 0.0837
_refine_ls_wR_factor_ref 0.0853
_reflns_number_gt 698
_reflns_number_total 720
_reflns_threshold_expression >2sigma(I)
_cod_data_source_file JSSC-2017-249-21.cif
_cod_data_source_block VTeO4(OH)
_cod_original_sg_symbol_H-M Pca2(1)
_cod_database_code 1560484

loop_
_symmetry_equiv_pos_as_xyz
'x, y, z'
'-x, -y, z+1/2'
'-x+1/2, y, z+1/2'
'x+1/2, -y, z'

loop_
_atom_site_label
_atom_site_type_symbol
_atom_site_fract_x
_atom_site_fract_y
_atom_site_fract_z
_atom_site_U_iso_or_equiv
_atom_site_adp_type
_atom_site_occupancy
_atom_site_symmetry_multiplicity
_atom_site_calc_flag
_atom_site_refinement_flags
_atom_site_disorder_assembly
_atom_site_disorder_group
Te1 Te 0.89650(5) 1.65181(7) 0.36526(18) 0.0110(3) Uani 1 1 d . . .
V1 V 0.83877(13) 1.2205(2) 0.5643(4) 0.0092(4) Uani 1 1 d . . .
O1 O 0.8014(5) 1.1229(7) 0.875(2) 0.0126(13) Uani 1 1 d . . .
O2 O 0.8269(5) 1.7518(8) 0.0383(17) 0.0132(14) Uani 1 1 d . . .
H2A H 0.8310 1.8686 0.0400 0.020 Uiso 1 1 d R . .
O3 O 0.8174(6) 1.4221(9) 0.2876(13) 0.0109(15) Uani 1 1 d . . .
O4 O 1.0470(6) 1.5912(9) 0.1932(14) 0.0132(15) Uani 1 1 d . . .
O5 O 0.9330(7) 1.0731(10) 0.4422(14) 0.0171(17) Uani 1 1 d . . .

loop_
_atom_site_aniso_label
_atom_site_aniso_U_11
_atom_site_aniso_U_22
_atom_site_aniso_U_33
_atom_site_aniso_U_23
_atom_site_aniso_U_13
_atom_site_aniso_U_12
Te1 0.0124(4) 0.0084(4) 0.0123(4) 0.0004(3) -0.0007(4) -0.0020(2)
V1 0.0110(8) 0.0086(7) 0.0081(8) 0.0014(7) -0.0008(7) -0.0020(6)
O1 0.011(3) 0.010(2) 0.017(4) 0.001(4) 0.009(4) 0.001(2)
O2 0.010(3) 0.007(3) 0.023(4) 0.002(3) -0.003(3) -0.001(2)
O3 0.013(3) 0.004(3) 0.016(4) -0.005(2) 0.001(3) -0.003(3)
O4 0.012(3) 0.011(3) 0.017(4) -0.001(3) 0.009(3) 0.000(3)
O5 0.019(4) 0.015(3) 0.018(4) -0.001(3) -0.001(3) -0.006(3)

loop_
_atom_type_symbol
_atom_type_description
_atom_type_scat_dispersion_real
_atom_type_scat_dispersion_imag
_atom_type_scat_source
H H 0.0000 0.0000 'International Tables Vol C Tables 4.2.6.8 and 6.1.1.4'
O O 0.0106 0.0060 'International Tables Vol C Tables 4.2.6.8 and 6.1.1.4'
Te Te -0.5308 1.6751 'International Tables Vol C Tables 4.2.6.8 and 6.1.1.4'
V V 0.3005 0.5294 'International Tables Vol C Tables 4.2.6.8 and 6.1.1.4'

loop_
_geom_angle_atom_site_label_1
_geom_angle_atom_site_label_2
_geom_angle_atom_site_label_3
_geom_angle
_geom_angle_site_symmetry_1
_geom_angle_site_symmetry_3
O3 Te1 O4 97.0(3) . .
O3 Te1 O2 87.3(3) . .
O4 Te1 O2 92.9(3) . .
O3 Te1 O4 69.9(2) . 2_785
O4 Te1 O4 85.45(15) . 2_785
O2 Te1 O4 156.7(2) . 2_785
O3 Te1 V1 33.8(2) . .
O4 Te1 V1 95.7(2) . .
O2 Te1 V1 121.12(18) . .
O4 Te1 V1 36.44(15) 2_785 .
O5 V1 O1 103.8(3) . .
O5 V1 O4 98.2(3) . 2_785
O1 V1 O4 97.5(3) . 2_785
O5 V1 O1 96.3(4) . 3_654
O1 V1 O1 95.8(2) . 3_654
O4 V1 O1 157.4(3) 2_785 3_654
O5 V1 O3 106.1(3) . .
O1 V1 O3 150.1(3) . .
O4 V1 O3 79.7(3) 2_785 .
O1 V1 O3 79.7(3) 3_654 .
O5 V1 O3 173.6(3) . 3_655
O1 V1 O3 70.3(2) . 3_655
O4 V1 O3 85.3(3) 2_785 3_655
O1 V1 O3 82.1(3) 3_654 3_655
O3 V1 O3 79.7(2) . 3_655
O5 V1 Te1 111.2(3) . .
O1 V1 Te1 133.2(3) . .
O4 V1 Te1 48.46(19) 2_785 .
O1 V1 Te1 109.8(2) 3_654 .
O3 V1 Te1 31.70(17) . .
O3 V1 Te1 75.11(15) 3_655 .
V1 O1 V1 118.8(4) . 3_655
Te1 O2 H2A 109.4 . .
Te1 O3 V1 114.5(3) . .
Te1 O3 V1 154.6(3) . 3_654
V1 O3 V1 89.2(2) . 3_654
Te1 O4 V1 124.2(3) . 2_784
Te1 O4 Te1 132.4(3) . 2_784
V1 O4 Te1 95.1(2) 2_784 2_784

loop_
_geom_bond_atom_site_label_1
_geom_bond_atom_site_label_2
_geom_bond_distance
_geom_bond_site_symmetry_2
Te1 O3 1.872(6) .
Te1 O4 1.916(6) .
Te1 O2 1.928(8) .
Te1 O4 2.437(6) 2_785
Te1 V1 3.2432(16) .
V1 O5 1.587(8) .
V1 O1 1.738(11) .
V1 O4 1.934(6) 2_785
V1 O1 1.935(8) 3_654
V1 O3 1.984(7) .
V1 O3 2.489(6) 3_655
O1 V1 1.935(8) 3_655
O2 H2A 0.8200 .
O3 V1 2.489(6) 3_654
O4 V1 1.934(6) 2_784
O4 Te1 2.437(6) 2_784
